data_2202902
loop_
_publ_author_name
'Zhu, Hai-Liang'
'Qiu, Xiao-Yang'
'Zhong-Duo Xiong'
'You, Zhong-Lu'
'Da-Qi Wang'

_publ_section_title
;
 Hexakis(1<i>H</i>-imidazole-\k<i>N</i>^3^)cobalt(II) dichloride
 tetrahydrate
;
_journal_issue 12
_journal_name_full 'Acta Crystallographica Section E'
_journal_page_first m1089
_journal_page_last m1090
_journal_paper_doi 10.1107/S1600536803024747
_journal_volume 59
_journal_year 2003
_chemical_formula_iupac '[Co (C3 H4 N2)6] Cl2, 4H2 O'
_chemical_formula_moiety 'C18 H24 Co N12 2+, 4H2 O, 2Cl 1-'
_chemical_formula_sum 'C18 H32 Cl2 Co N12 O4'
_chemical_formula_weight 610.39
_chemical_name_systematic
;
hexakis(1H-imidazole-\kN^3^)cobalt(II) dichloride tetrahydrate
;
_space_group_IT_number 2
_symmetry_cell_setting triclinic
_symmetry_space_group_name_Hall '-P 1'
_symmetry_space_group_name_H-M 'P -1'
_atom_sites_solution_hydrogens geom
_atom_sites_solution_primary direct
_atom_sites_solution_secondary difmap
_audit_creation_method SHELXL-97
_cell_angle_alpha 75.156(5)
_cell_angle_beta 83.105(6)
_cell_angle_gamma 61.848(5)
_cell_formula_units_Z 1
_cell_length_a 8.783(4)
_cell_length_b 9.064(4)
_cell_length_c 10.575(5)
_cell_measurement_reflns_used 2655
_cell_measurement_temperature 298(2)
_cell_measurement_theta_max 26.345
_cell_measurement_theta_min 2.618
_cell_volume 717.5(6)
_computing_cell_refinement SMART
_computing_data_collection 'SMART (Siemens, 1996)'
_computing_data_reduction 'SAINT (Siemens, 1996)'
_computing_molecular_graphics 'SHELXTL (Sheldrick, 1997)'
_computing_publication_material SHELXTL
_computing_structure_refinement 'SHELXL97 (Sheldrick, 1997)'
_computing_structure_solution 'SHELXS97 (Sheldrick, 1997)'
_diffrn_ambient_temperature 298(2)
_diffrn_measured_fraction_theta_full 0.980
_diffrn_measured_fraction_theta_max 0.980
_diffrn_measurement_device_type 'Bruker SMART CCD area-detector'
_diffrn_measurement_method '\f and \w'
_diffrn_radiation_monochromator graphite
_diffrn_radiation_source 'fine-focus sealed tube'
_diffrn_radiation_type MoK\a
_diffrn_radiation_wavelength 0.71073
_diffrn_reflns_av_R_equivalents 0.0212
_diffrn_reflns_av_sigmaI/netI 0.0253
_diffrn_reflns_limit_h_max 9
_diffrn_reflns_limit_h_min -10
_diffrn_reflns_limit_k_max 6
_diffrn_reflns_limit_k_min -10
_diffrn_reflns_limit_l_max 12
_diffrn_reflns_limit_l_min -12
_diffrn_reflns_number 3747
_diffrn_reflns_theta_full 25.03
_diffrn_reflns_theta_max 25.03
_diffrn_reflns_theta_min 2.63
_diffrn_standards_decay_% 0
_diffrn_standards_number 0
_exptl_absorpt_coefficient_mu 0.830
_exptl_absorpt_correction_T_max 0.843
_exptl_absorpt_correction_T_min 0.715
_exptl_absorpt_correction_type multi-scan
_exptl_absorpt_process_details '(SADABS; Sheldrick, 1996)'
_exptl_crystal_colour dark-purple
_exptl_crystal_density_diffrn 1.412
_exptl_crystal_density_method 'not measured'
_exptl_crystal_description prism
_exptl_crystal_F_000 317
_exptl_crystal_size_max 0.42
_exptl_crystal_size_mid 0.35
_exptl_crystal_size_min 0.21
_refine_diff_density_max 0.510
_refine_diff_density_min -0.615
_refine_ls_extinction_method none
_refine_ls_goodness_of_fit_ref 1.234
_refine_ls_hydrogen_treatment constr
_refine_ls_matrix_type full
_refine_ls_number_parameters 169
_refine_ls_number_reflns 2494
_refine_ls_number_restraints 0
_refine_ls_restrained_S_all 1.234
_refine_ls_R_factor_all 0.0498
_refine_ls_R_factor_gt 0.0440
_refine_ls_shift/su_max 0.001
_refine_ls_shift/su_mean 0.001
_refine_ls_structure_factor_coef Fsqd
_refine_ls_weighting_details 'calc w = 1/[\s^2^(Fo^2^)+(0.0758P)^2^+0.1518P] where P = (Fo^2^+2Fc^2^)/3'
_refine_ls_weighting_scheme calc
_refine_ls_wR_factor_gt 0.1261
_refine_ls_wR_factor_ref 0.1313
_reflns_number_gt 2186
_reflns_number_total 2494
_reflns_threshold_expression I>2\s(I)
_cod_data_source_file su6044.cif
_cod_data_source_block I
_cod_depositor_comments
;
The following automatic conversions were performed:
'_symmetry_cell_setting' value 'Triclinic' changed to 'triclinic'
according to '/home/saulius/struct/CIF-dictionaries/cif_core.dic'
dictionary named 'cif_core.dic' version 2.4.1 from 2010-06-29.

Automatic conversion script
Id: cif_fix_enum 1527 2010-12-29 10:47:43Z saulius 

The following automatic conversions were performed:

'_symmetry_cell_setting' value 'Triclinic' changed to 'triclinic'
according to /home/saulius/struct/CIF-dictionaries/cif_core.dic
dictionary named 'cif_core.dic' version 2.4.1 from 2010-06-29.

Automatic conversion script
Id: cif_fix_values 1715 2011-07-08 13:25:40Z adriana 
;
_cod_original_cell_volume 717.6(5)
_cod_database_code 2202902
_cod_database_fobs_code 2202902

loop_
_symmetry_equiv_pos_as_xyz
'x, y, z'
'-x, -y, -z'

loop_
_atom_site_label
_atom_site_fract_x
_atom_site_fract_y
_atom_site_fract_z
_atom_site_U_iso_or_equiv
_atom_site_adp_type
_atom_site_calc_flag
_atom_site_refinement_flags
_atom_site_occupancy
_atom_site_disorder_assembly
_atom_site_disorder_group
_atom_site_type_symbol
Co1 0.0000 0.0000 0.0000 0.0304(2) Uani d S 1 . . Co
Cl1 0.69765(10) 0.79337(9) 0.50424(7) 0.0466(2) Uani d . 1 . . Cl
N1 -0.1962(3) 0.1467(3) 0.1260(2) 0.0363(5) Uani d . 1 . . N
N2 -0.3865(4) 0.2055(4) 0.2831(3) 0.0565(7) Uani d . 1 . . N
H2B -0.4485 0.1895 0.3547 0.080 Uiso d R 1 . . H
N3 -0.0033(3) 0.2348(3) -0.1172(2) 0.0377(5) Uani d . 1 . . N
N4 -0.0731(4) 0.4702(3) -0.2698(3) 0.0555(7) Uani d . 1 . . N
H4B -0.1243 0.5541 -0.3408 0.080 Uiso d R 1 . . H
N5 0.2020(3) -0.0356(3) 0.1216(2) 0.0375(5) Uani d . 1 . . N
N6 0.3305(4) -0.0234(4) 0.2801(3) 0.0593(8) Uani d . 1 . . N
H6B 0.3456 0.0037 0.3522 0.080 Uiso d R 1 . . H
O1 0.0390(4) 0.8257(4) 0.5242(3) 0.0781(8) Uani d . 1 . . O
H1B 0.1282 0.7943 0.5684 0.080 Uiso d R 1 . . H
H1C -0.0471 0.9238 0.5223 0.080 Uiso d R 1 . . H
O2 0.6659(4) 0.4564(4) 0.5110(4) 0.1004(11) Uani d . 1 . . O
H2C 0.7570 0.3846 0.5549 0.080 Uiso d R 1 . . H
H2D 0.6258 0.5632 0.5064 0.080 Uiso d R 1 . . H
C1 -0.2612(4) 0.0825(4) 0.2300(3) 0.0457(7) Uani d . 1 . . C
H1A -0.2227 -0.0384 0.2639 0.080 Uiso d R 1 . . H
C2 -0.4038(5) 0.3578(5) 0.2085(4) 0.0617(9) Uani d . 1 . . C
H2A -0.4829 0.4700 0.2221 0.080 Uiso d R 1 . . H
C3 -0.2864(4) 0.3211(4) 0.1122(3) 0.0501(8) Uani d . 1 . . C
H3A -0.2688 0.4045 0.0437 0.080 Uiso d R 1 . . H
C4 -0.0997(4) 0.3337(4) -0.2212(3) 0.0461(7) Uani d . 1 . . C
H4A -0.1790 0.3101 -0.2573 0.080 Uiso d R 1 . . H
C5 0.0461(5) 0.4600(5) -0.1939(4) 0.0658(10) Uani d . 1 . . C
H5A 0.0907 0.5408 -0.2041 0.080 Uiso d R 1 . . H
C6 0.0888(5) 0.3155(4) -0.0999(3) 0.0519(8) Uani d . 1 . . C
H6A 0.1715 0.2743 -0.0315 0.080 Uiso d R 1 . . H
C7 0.1799(4) 0.0277(4) 0.2247(3) 0.0470(7) Uani d . 1 . . C
H7A 0.0694 0.1017 0.2557 0.080 Uiso d R 1 . . H
C8 0.4568(5) -0.1253(6) 0.2100(4) 0.0677(11) Uani d . 1 . . C
H8A 0.5787 -0.1814 0.2264 0.080 Uiso d R 1 . . H
C9 0.3775(4) -0.1317(5) 0.1115(3) 0.0527(8) Uani d . 1 . . C
H9A 0.4344 -0.1932 0.0442 0.080 Uiso d R 1 . . H

loop_
_atom_site_aniso_label
_atom_site_aniso_U_11
_atom_site_aniso_U_22
_atom_site_aniso_U_33
_atom_site_aniso_U_12
_atom_site_aniso_U_13
_atom_site_aniso_U_23
Co1 0.0316(3) 0.0325(3) 0.0252(3) -0.0142(2) -0.00077(19) -0.0042(2)
Cl1 0.0483(4) 0.0453(4) 0.0413(4) -0.0204(3) -0.0006(3) -0.0040(3)
N1 0.0359(12) 0.0417(12) 0.0307(12) -0.0169(10) 0.0013(9) -0.0095(10)
N2 0.0508(16) 0.075(2) 0.0481(16) -0.0309(15) 0.0207(12) -0.0261(15)
N3 0.0390(12) 0.0368(12) 0.0343(12) -0.0167(10) 0.0024(10) -0.0059(10)
N4 0.0624(17) 0.0408(14) 0.0498(16) -0.0210(13) -0.0070(13) 0.0091(12)
N5 0.0383(12) 0.0418(13) 0.0326(12) -0.0191(11) -0.0034(9) -0.0058(10)
N6 0.0655(18) 0.085(2) 0.0439(15) -0.0434(17) -0.0068(13) -0.0207(15)
O1 0.0591(16) 0.0806(19) 0.100(2) -0.0295(14) 0.0066(14) -0.0373(17)
O2 0.0719(19) 0.0640(18) 0.165(3) -0.0239(15) -0.028(2) -0.027(2)
C1 0.0478(17) 0.0558(18) 0.0359(16) -0.0264(15) 0.0072(13) -0.0125(14)
C2 0.054(2) 0.055(2) 0.065(2) -0.0136(17) 0.0149(17) -0.0262(18)
C3 0.0543(18) 0.0429(17) 0.0464(18) -0.0182(15) 0.0088(14) -0.0113(14)
C4 0.0475(17) 0.0416(16) 0.0418(16) -0.0191(14) -0.0054(13) 0.0021(13)
C5 0.086(3) 0.052(2) 0.067(2) -0.044(2) -0.009(2) 0.0014(17)
C6 0.063(2) 0.0493(18) 0.0479(18) -0.0329(16) -0.0088(15) -0.0003(14)
C7 0.0528(18) 0.0545(18) 0.0378(16) -0.0258(15) -0.0026(13) -0.0134(14)
C8 0.0461(19) 0.099(3) 0.065(2) -0.034(2) -0.0095(17) -0.025(2)
C9 0.0389(16) 0.067(2) 0.0508(19) -0.0193(15) -0.0047(13) -0.0187(16)

loop_
_atom_type_symbol
_atom_type_description
_atom_type_scat_dispersion_real
_atom_type_scat_dispersion_imag
_atom_type_scat_source
C C 0.0033 0.0016 'International Tables Vol C Tables 4.2.6.8 and 6.1.1.4'
H H 0.0000 0.0000 'International Tables Vol C Tables 4.2.6.8 and 6.1.1.4'
N N 0.0061 0.0033 'International Tables Vol C Tables 4.2.6.8 and 6.1.1.4'
O O 0.0106 0.0060 'International Tables Vol C Tables 4.2.6.8 and 6.1.1.4'
Co Co 0.3494 0.9721 'International Tables Vol C Tables 4.2.6.8 and 6.1.1.4'
Cl Cl 0.1484 0.1585 'International Tables Vol C Tables 4.2.6.8 and 6.1.1.4'

loop_
_geom_angle_atom_site_label_1
_geom_angle_atom_site_label_2
_geom_angle_atom_site_label_3
_geom_angle_site_symmetry_1
_geom_angle_site_symmetry_3
_geom_angle
N3 Co1 N3 2 . 180.00(17)
N3 Co1 N5 2 . 89.87(9)
N3 Co1 N5 . . 90.13(9)
N3 Co1 N5 2 2 90.13(9)
N3 Co1 N5 . 2 89.87(9)
N5 Co1 N5 . 2 180.00(9)
N3 Co1 N1 2 2 89.58(9)
N3 Co1 N1 . 2 90.42(9)
N5 Co1 N1 . 2 89.39(9)
N5 Co1 N1 2 2 90.61(9)
N3 Co1 N1 2 . 90.42(9)
N3 Co1 N1 . . 89.58(9)
N5 Co1 N1 . . 90.61(9)
N5 Co1 N1 2 . 89.39(9)
N1 Co1 N1 2 . 180.00(14)
C1 N1 C3 . . 105.0(2)
C1 N1 Co1 . . 125.5(2)
C3 N1 Co1 . . 129.3(2)
C1 N2 C2 . . 107.3(3)
C1 N2 H2B . . 126.2
C2 N2 H2B . . 126.5
C4 N3 C6 . . 105.1(3)
C4 N3 Co1 . . 126.2(2)
C6 N3 Co1 . . 128.7(2)
C4 N4 C5 . . 107.6(3)
C4 N4 H4B . . 126.5
C5 N4 H4B . . 125.9
C7 N5 C9 . . 105.2(2)
C7 N5 Co1 . . 126.3(2)
C9 N5 Co1 . . 128.4(2)
C7 N6 C8 . . 107.9(3)
C7 N6 H6B . . 126.3
C8 N6 H6B . . 125.8
H1B O1 H1C . . 120.0
H2C O2 H2D . . 120.0
N1 C1 N2 . . 111.7(3)
N1 C1 H1A . . 123.9
N2 C1 H1A . . 124.5
C3 C2 N2 . . 106.3(3)
C3 C2 H2A . . 126.7
N2 C2 H2A . . 127.0
C2 C3 N1 . . 109.7(3)
C2 C3 H3A . . 125.2
N1 C3 H3A . . 125.0
N3 C4 N4 . . 111.3(3)
N3 C4 H4A . . 124.3
N4 C4 H4A . . 124.4
C6 C5 N4 . . 106.5(3)
C6 C5 H5A . . 126.6
N4 C5 H5A . . 126.9
C5 C6 N3 . . 109.5(3)
C5 C6 H6A . . 125.4
N3 C6 H6A . . 125.2
N5 C7 N6 . . 111.2(3)
N5 C7 H7A . . 124.2
N6 C7 H7A . . 124.6
C9 C8 N6 . . 106.2(3)
C9 C8 H8A . . 126.7
N6 C8 H8A . . 127.1
C8 C9 N5 . . 109.5(3)
C8 C9 H9A . . 125.5
N5 C9 H9A . . 125.0

loop_
_geom_bond_atom_site_label_1
_geom_bond_atom_site_label_2
_geom_bond_site_symmetry_2
_geom_bond_distance
_geom_bond_publ_flag
Co1 N3 2 2.160(2) ?
Co1 N3 . 2.160(2) ?
Co1 N5 . 2.168(2) ?
Co1 N5 2 2.168(2) ?
Co1 N1 2 2.170(2) ?
Co1 N1 . 2.170(2) ?
N1 C1 . 1.307(4) ?
N1 C3 . 1.370(4) ?
N2 C1 . 1.336(4) ?
N2 C2 . 1.351(5) ?
N2 H2B . 0.9000 ?
N3 C4 . 1.316(4) ?
N3 C6 . 1.373(4) ?
N4 C4 . 1.329(4) ?
N4 C5 . 1.350(5) ?
N4 H4B . 0.9000 ?
N5 C7 . 1.312(4) ?
N5 C9 . 1.374(4) ?
N6 C7 . 1.332(4) ?
N6 C8 . 1.349(5) ?
N6 H6B . 0.9000 ?
O1 H1B . 0.8500 ?
O1 H1C . 0.8500 ?
O2 H2C . 0.8500 ?
O2 H2D . 0.8500 ?
C1 H1A . 0.9600 ?
C2 C3 . 1.346(5) ?
C2 H2A . 0.9599 ?
C3 H3A . 0.9600 ?
C4 H4A . 0.9599 ?
C5 C6 . 1.343(5) ?
C5 H5A . 0.9600 ?
C6 H6A . 0.9600 ?
C7 H7A . 0.9600 ?
C8 C9 . 1.348(5) ?
C8 H8A . 0.9600 ?
C9 H9A . 0.9600 ?

loop_
_geom_hbond_atom_site_label_D
_geom_hbond_atom_site_label_H
_geom_hbond_atom_site_label_A
_geom_hbond_site_symmetry_A
_geom_hbond_distance_DH
_geom_hbond_distance_HA
_geom_hbond_distance_DA
_geom_hbond_angle_DHA
N2 H2B Cl1 2_566 0.90 2.46 3.322(3) 161
N4 H4B Cl1 1_454 0.90 2.33 3.217(3) 169
N6 H6B Cl1 2_666 0.90 2.54 3.380(3) 155
O1 H1B O2 2_666 0.85 2.42 2.720(4) 101
O1 H1C O1 2_576 0.85 2.23 2.815(6) 126
O2 H2C O1 2_666 0.85 2.19 2.720(4) 121
O2 H2D Cl1 . 0.85 2.44 3.178(3) 145

loop_
_geom_torsion_atom_site_label_1
_geom_torsion_atom_site_label_2
_geom_torsion_atom_site_label_3
_geom_torsion_atom_site_label_4
_geom_torsion_site_symmetry_1
_geom_torsion
N3 Co1 N1 C1 2 1.6(2)
N3 Co1 N1 C1 . -178.4(2)
N5 Co1 N1 C1 . -88.3(2)
N5 Co1 N1 C1 2 91.7(2)
N1 Co1 N1 C1 2 16E1(10)
N3 Co1 N1 C3 2 -173.6(3)
N3 Co1 N1 C3 . 6.4(3)
N5 Co1 N1 C3 . 96.5(3)
N5 Co1 N1 C3 2 -83.5(3)
N1 Co1 N1 C3 2 -2E1(10)
N3 Co1 N3 C4 2 5E1(10)
N5 Co1 N3 C4 . 177.8(2)
N5 Co1 N3 C4 2 -2.2(2)
N1 Co1 N3 C4 2 88.4(2)
N1 Co1 N3 C4 . -91.6(2)
N3 Co1 N3 C6 2 -14E1(10)
N5 Co1 N3 C6 . -3.7(3)
N5 Co1 N3 C6 2 176.3(3)
N1 Co1 N3 C6 2 -93.1(3)
N1 Co1 N3 C6 . 86.9(3)
N3 Co1 N5 C7 2 -92.8(3)
N3 Co1 N5 C7 . 87.2(3)
N5 Co1 N5 C7 2 14E1(4)
N1 Co1 N5 C7 2 177.6(3)
N1 Co1 N5 C7 . -2.4(3)
N3 Co1 N5 C9 2 84.7(3)
N3 Co1 N5 C9 . -95.3(3)
N5 Co1 N5 C9 2 -4E1(4)
N1 Co1 N5 C9 2 -4.8(3)
N1 Co1 N5 C9 . 175.2(3)
C3 N1 C1 N2 . -0.3(3)
Co1 N1 C1 N2 . -176.42(19)
C2 N2 C1 N1 . 0.4(4)
C1 N2 C2 C3 . -0.3(4)
N2 C2 C3 N1 . 0.2(4)
C1 N1 C3 C2 . 0.1(4)
Co1 N1 C3 C2 . 176.0(2)
C6 N3 C4 N4 . 0.2(4)
Co1 N3 C4 N4 . 179.0(2)
C5 N4 C4 N3 . -0.1(4)
C4 N4 C5 C6 . -0.1(4)
N4 C5 C6 N3 . 0.2(4)
C4 N3 C6 C5 . -0.2(4)
Co1 N3 C6 C5 . -179.0(2)
C9 N5 C7 N6 . -0.3(4)
Co1 N5 C7 N6 . 177.7(2)
C8 N6 C7 N5 . -0.2(4)
C7 N6 C8 C9 . 0.5(4)
N6 C8 C9 N5 . -0.7(4)
C7 N5 C9 C8 . 0.6(4)
Co1 N5 C9 C8 . -177.3(2)
